data_4332707
loop_
_publ_author_name
'Chizhov, Pavel S.'
'Khasanova, Nellie R.'
'Baitinger, Michael'
'Schnelle, Walter'
'Prots, Yuri'
'Burkhardt, Ulrich'
'Antipov, Evgeny V.'
'Grin, Yuri'

_publ_section_title
;
 Ce4(P1-xSix)3-z:&#x00A0; A First Example for the Stabilization of the
 Anti-Th3P4Type Structure by Substitution in the Non-Metal Substructure
;
_journal_issue 18
_journal_name_full 'Inorganic Chemistry'
_journal_page_first 7210
_journal_page_last 7216
_journal_paper_doi 10.1021/ic060726h
_journal_volume 45
_journal_year 2006
_chemical_formula_sum 'Ce4 P1.77 Si1.23'
_chemical_formula_weight 649.8
_chemical_name_systematic
;
Cerium Phosphide Silicide
;
_space_group_IT_number 220
_symmetry_cell_setting cubic
_symmetry_space_group_name_Hall 'I -4bd 2c 3'
_symmetry_space_group_name_H-M 'I -4 3 d'
_audit_creation_method 'Jana2000 Version : 22/12/2005'
_cell_angle_alpha 90
_cell_angle_beta 90
_cell_angle_gamma 90
_cell_formula_units_Z 4
_cell_length_a 8.9359(2)
_cell_length_b 8.9359(2)
_cell_length_c 8.9359(2)
_cell_measurement_reflns_used 34
_cell_measurement_temperature 295(2)
_cell_measurement_theta_max 50.0
_cell_measurement_theta_min 12.2
_cell_volume 713.53(3)
_computing_cell_refinement 'CSD (Akserud, 1993)'
_computing_data_collection 'CrystalClear (Rigaku Corp., 2000)'
_computing_data_reduction 'CrystalClear (Rigaku Corp., 2000)'
_computing_structure_refinement 'Jana2000 (Petricek and Dusek, 2000)'
_computing_structure_solution 'SHELXS-97 (G.Sheldrick, 1997)'
_diffrn_ambient_temperature 295.1500
_diffrn_detector_area_resol_mean 14.6306
_diffrn_measured_fraction_theta_full 100.0000
_diffrn_measured_fraction_theta_max 33.7269
_diffrn_measurement_details
;
scan:
    Number of images: 300
               Slice: -100.0000 - 140.0000
         Image width: 0.8000
            Exp time: 40.0000
       Rotation axis: Phi
               Omega: 0.0000
                 Chi: 0.0000
                 Phi: 0.0000
                 XTD: 41.9000
              2theta: -25.0000
scan:
    Number of images: 70
               Slice: -38.0000 - 18.0000
         Image width: 0.8000
            Exp time: 40.0000
       Rotation axis: Omega
               Omega: 0.0000
                 Chi: -90.0000
                 Phi: 25.0000
                 XTD: 41.9000
              2theta: -25.0000

;
_diffrn_measurement_device 'Rigaku AFC-7'
_diffrn_measurement_device_details
;
AFC7: Eulerian 3-circle
;
_diffrn_measurement_method oscillation
_diffrn_orient_matrix_type d*Trek
_diffrn_orient_matrix_UB_11 0.0382
_diffrn_orient_matrix_UB_12 0.0281
_diffrn_orient_matrix_UB_13 0.1012
_diffrn_orient_matrix_UB_21 0.0291
_diffrn_orient_matrix_UB_22 -0.1063
_diffrn_orient_matrix_UB_23 0.0185
_diffrn_orient_matrix_UB_31 0.1009
_diffrn_orient_matrix_UB_32 0.0200
_diffrn_orient_matrix_UB_33 -0.0437
_diffrn_radiation_detector 'Mercury CCD'
_diffrn_radiation_monochromator 'Graphite Monochromator'
_diffrn_radiation_source 'Sealed Tube'
_diffrn_radiation_type MoK\a
_diffrn_radiation_wavelength 0.71073
_diffrn_reflns_av_R_equivalents 0.0202
_diffrn_reflns_av_sigmaI/netI 0.0125
_diffrn_reflns_limit_h_max 13
_diffrn_reflns_limit_h_min -13
_diffrn_reflns_limit_k_max 13
_diffrn_reflns_limit_k_min -12
_diffrn_reflns_limit_l_max 8
_diffrn_reflns_limit_l_min -13
_diffrn_reflns_number 3154
_diffrn_reflns_reduction_process 'Lp corrections applied'
_diffrn_reflns_theta_full 33.7269
_diffrn_reflns_theta_max 33.7269
_diffrn_reflns_theta_min 3.2181
_diffrn_source_current 40.0000
_diffrn_source_power 2.0000
_diffrn_source_voltage 50.0000
_exptl_absorpt_coefficient_mu 25.511
_exptl_absorpt_correction_T_max 1.0000
_exptl_absorpt_correction_T_min 0.6129
_exptl_absorpt_correction_type numerical
_exptl_crystal_colour Black
_exptl_crystal_density_diffrn 6.0474
_exptl_crystal_density_meas ?
_exptl_crystal_description Block
_exptl_crystal_F_000 1103
_exptl_crystal_size_max 0.2
_exptl_crystal_size_mid 0.2
_exptl_crystal_size_min 0.2
_refine_diff_density_max 0.93
_refine_diff_density_min -1.09
_refine_ls_extinction_coef 0.00187(19)
_refine_ls_extinction_method 'B-C type 1 Gaussian isotropic (Becker & Coppens, 1974)'
_refine_ls_goodness_of_fit_gt 2.63
_refine_ls_goodness_of_fit_ref 2.67
_refine_ls_number_constraints 0
_refine_ls_number_parameters 7
_refine_ls_number_reflns 229
_refine_ls_number_restraints 0
_refine_ls_R_factor_all 0.0186
_refine_ls_R_factor_gt 0.0169
_refine_ls_shift/su_max 0.0219
_refine_ls_shift/su_mean 0.0042
_refine_ls_structure_factor_coef F
_refine_ls_weighting_details w=1/\s^2^(F)
_refine_ls_weighting_scheme sigma
_refine_ls_wR_factor_gt 0.0156
_refine_ls_wR_factor_ref 0.0160
_reflns_number_gt 224
_reflns_number_total 229
_reflns_threshold_expression I>3\s(I)
_cod_data_source_file ic060726hsup1.cif
_cod_data_source_block Ce4P1.77Si1.23
_cod_depositor_comments
;
The following automatic conversions were performed:

'_exptl_absorpt_correction_type' value 'Numerical' changed to
'numerical' according to
/home/saulius/struct/CIF-dictionaries/cif_core.dic dictionary named
'cif_core.dic' version 2.4.2 from 2011-04-26.

Automatic conversion script
Id: cif_fix_values 1891 2012-01-12 08:04:46Z andrius 

The following automatic conversions were performed:

'_exptl_crystal_density_meas' value 'not measured' was changed to '?'
- the value is perceived as not measured.

Automatic conversion script
Id: cif_fix_values 3008 2015-01-20 13:52:24Z robertas 
;
_cod_database_code 4332707

loop_
_symmetry_equiv_pos_site_id
_symmetry_equiv_pos_as_xyz
1 x,y,z
2 1/4+y,3/4-x,1/4-z
3 x,-y,1/2-z
4 z,x,y
5 -x,1/2-y,z
6 1/4-y,3/4-x,3/4+z
7 1/4+x,3/4-z,1/4-y
8 1/4-y,1/4+x,3/4-z
9 -x,1/2+y,1/2-z
10 -z,1/2-x,y
11 1/4+y,1/4+x,1/4+z
12 1/4-x,1/4+z,3/4-y
13 z,-x,1/2-y
14 1/4-x,3/4-z,3/4+y
15 -z,1/2+x,1/2-y
16 1/4+x,1/4+z,1/4+y
17 1/4-z,1/4+y,3/4-x
18 y,z,x
19 1/4+z,3/4-y,1/4-x
20 -y,1/2-z,x
21 1/4-z,3/4-y,3/4+x
22 -y,1/2+z,1/2-x
23 1/4+z,1/4+y,1/4+x
24 y,-z,1/2-x
25 1/2+x,1/2+y,1/2+z
26 3/4+y,1/4-x,3/4-z
27 1/2+x,1/2-y,-z
28 1/2+z,1/2+x,1/2+y
29 1/2-x,-y,1/2+z
30 3/4-y,1/4-x,1/4+z
31 3/4+x,1/4-z,3/4-y
32 3/4-y,3/4+x,1/4-z
33 1/2-x,y,-z
34 1/2-z,-x,1/2+y
35 3/4+y,3/4+x,3/4+z
36 3/4-x,3/4+z,1/4-y
37 1/2+z,1/2-x,-y
38 3/4-x,1/4-z,1/4+y
39 1/2-z,x,-y
40 3/4+x,3/4+z,3/4+y
41 3/4-z,3/4+y,1/4-x
42 1/2+y,1/2+z,1/2+x
43 3/4+z,1/4-y,3/4-x
44 1/2-y,-z,1/2+x
45 3/4-z,1/4-y,1/4+x
46 1/2-y,z,-x
47 3/4+z,3/4+y,3/4+x
48 1/2+y,1/2-z,-x

loop_
_atom_site_label
_atom_site_type_symbol
_atom_site_fract_x
_atom_site_fract_y
_atom_site_fract_z
_atom_site_adp_type
_atom_site_U_iso_or_equiv
_atom_site_symmetry_multiplicity
_atom_site_occupancy
_atom_site_calc_flag
Ce Ce 0.06695(2) 0.06695(2) 0.06695(2) Uani 0.01097(8) 16 1 d
Si Si 1 0.75 0.125 Uani 0.0108(4) 12 0.41 d
P P 1 0.75 0.125 Uani 0.0108(4) 12 0.59 d

loop_
_atom_site_aniso_label
_atom_site_aniso_type_symbol
_atom_site_aniso_U_11
_atom_site_aniso_U_22
_atom_site_aniso_U_33
_atom_site_aniso_U_12
_atom_site_aniso_U_13
_atom_site_aniso_U_23
Ce Ce 0.01097(14) 0.01097(14) 0.01097(14) -0.00078(9) -0.00078(9) -0.00078(9)
Si Si 0.0096(5) 0.0096(5) 0.0134(9) 0 0 0
P P 0.0096(5) 0.0096(5) 0.0134(9) 0 0 0

loop_
_atom_type_symbol
_atom_type_scat_dispersion_real
_atom_type_scat_dispersion_imag
_atom_type_scat_source
_atom_type_scat_Cromer_Mann_a1
_atom_type_scat_Cromer_Mann_b1
_atom_type_scat_Cromer_Mann_a2
_atom_type_scat_Cromer_Mann_b2
_atom_type_scat_Cromer_Mann_a3
_atom_type_scat_Cromer_Mann_b3
_atom_type_scat_Cromer_Mann_a4
_atom_type_scat_Cromer_Mann_b4
_atom_type_scat_Cromer_Mann_c
Si 0.082 0.070 'International Tables Vol C Tables  4.2.6.8 and 6.1.1.4' 6.2915 2.4386 3.0353 32.333698 1.9891 0.6785 1.541 81.693703 1.1407
P 0.102 0.094 'International Tables Vol C Tables  4.2.6.8 and 6.1.1.4' 6.4345 1.9067 4.1791 27.157 1.78 0.526 1.4908 68.164497 1.1149
Ce -0.249 2.633 'International Tables Vol C Tables  4.2.6.8 and 6.1.1.4' 21.167101 2.81219 19.769501 0.226836 11.8513 17.608299 3.33049 127.112999 1.8626

loop_
_geom_angle_atom_site_label_1
_geom_angle_atom_site_label_2
_geom_angle_atom_site_label_3
_geom_angle_site_symmetry_1
_geom_angle_site_symmetry_3
_geom_angle
_geom_angle_publ_flag
Ce Ce Ce 3_555 5_555 108.821(6) yes
Ce Ce Ce 3_555 33_555 108.821(6) yes
Ce Ce Ce 3_555 11_555 69.886(5) yes
Ce Ce Ce 3_555 35_444 110.114(6) yes
Ce Ce Si 3_555 1_445 60.233(4) yes
Ce Ce Si 3_555 3_465 51.601(4) yes
Ce Ce Si 3_555 4_544 146.572(7) yes
Ce Ce Si 3_555 31_355 104.575(6) yes
Ce Ce Si 3_555 34_564 57.678(4) yes
Ce Ce Si 3_555 12_655 117.567(6) yes
Ce Ce P 3_555 1_445 60.233(4) yes
Ce Ce P 3_555 3_465 51.601(4) yes
Ce Ce P 3_555 4_544 146.572(7) yes
Ce Ce P 3_555 31_355 104.575(6) yes
Ce Ce P 3_555 34_564 57.678(4) yes
Ce Ce P 3_555 12_655 117.567(6) yes
Ce Ce Ce 5_555 3_555 108.821(6) yes
Ce Ce Ce 5_555 33_555 108.821(6) yes
Ce Ce Ce 5_555 11_555 69.886(5) yes
Ce Ce Ce 5_555 35_444 110.114(6) yes
Ce Ce Si 5_555 1_445 146.572(7) yes
Ce Ce Si 5_555 3_465 57.678(4) yes
Ce Ce Si 5_555 4_544 104.575(6) yes
Ce Ce Si 5_555 31_355 60.233(4) yes
Ce Ce Si 5_555 34_564 117.567(6) yes
Ce Ce Si 5_555 12_655 51.601(4) yes
Ce Ce P 5_555 1_445 146.572(7) yes
Ce Ce P 5_555 3_465 57.678(4) yes
Ce Ce P 5_555 4_544 104.575(6) yes
Ce Ce P 5_555 31_355 60.233(4) yes
Ce Ce P 5_555 34_564 117.567(6) yes
Ce Ce P 5_555 12_655 51.601(4) yes
Ce Ce Ce 33_555 3_555 108.821(6) yes
Ce Ce Ce 33_555 5_555 108.821(6) yes
Ce Ce Ce 33_555 11_555 69.886(5) yes
Ce Ce Ce 33_555 35_444 110.114(6) yes
Ce Ce Si 33_555 1_445 104.575(6) yes
Ce Ce Si 33_555 3_465 117.567(6) yes
Ce Ce Si 33_555 4_544 60.233(4) yes
Ce Ce Si 33_555 31_355 146.572(7) yes
Ce Ce Si 33_555 34_564 51.601(4) yes
Ce Ce Si 33_555 12_655 57.678(4) yes
Ce Ce P 33_555 1_445 104.575(6) yes
Ce Ce P 33_555 3_465 117.567(6) yes
Ce Ce P 33_555 4_544 60.233(4) yes
Ce Ce P 33_555 31_355 146.572(7) yes
Ce Ce P 33_555 34_564 51.601(4) yes
Ce Ce P 33_555 12_655 57.678(4) yes
Ce Ce Ce 11_555 3_555 69.886(5) yes
Ce Ce Ce 11_555 5_555 69.886(5) yes
Ce Ce Ce 11_555 33_555 69.886(5) yes
Ce Ce Ce 11_555 35_444 180 yes
Ce Ce Si 11_555 1_445 124.866(6) yes
Ce Ce Si 11_555 3_465 47.797(4) yes
Ce Ce Si 11_555 4_544 124.866(6) yes
Ce Ce Si 11_555 31_355 124.866(6) yes
Ce Ce Si 11_555 34_564 47.797(4) yes
Ce Ce Si 11_555 12_655 47.797(4) yes
Ce Ce P 11_555 1_445 124.866(6) yes
Ce Ce P 11_555 3_465 47.797(4) yes
Ce Ce P 11_555 4_544 124.866(6) yes
Ce Ce P 11_555 31_355 124.866(6) yes
Ce Ce P 11_555 34_564 47.797(4) yes
Ce Ce P 11_555 12_655 47.797(4) yes
Ce Ce Ce 35_444 3_555 110.114(6) yes
Ce Ce Ce 35_444 5_555 110.114(6) yes
Ce Ce Ce 35_444 33_555 110.114(6) yes
Ce Ce Ce 35_444 11_555 180 yes
Ce Ce Si 35_444 1_445 55.134(4) yes
Ce Ce Si 35_444 3_465 132.203(6) yes
Ce Ce Si 35_444 4_544 55.134(4) yes
Ce Ce Si 35_444 31_355 55.134(4) yes
Ce Ce Si 35_444 34_564 132.203(6) yes
Ce Ce Si 35_444 12_655 132.203(6) yes
Ce Ce P 35_444 1_445 55.134(4) yes
Ce Ce P 35_444 3_465 132.203(6) yes
Ce Ce P 35_444 4_544 55.134(4) yes
Ce Ce P 35_444 31_355 55.134(4) yes
Ce Ce P 35_444 34_564 132.203(6) yes
Ce Ce P 35_444 12_655 132.203(6) yes
Si Ce Si 1_445 3_465 107.289(5) yes
Si Ce Si 1_445 4_544 90.562(5) yes
Si Ce Si 1_445 31_355 90.562(5) yes
Si Ce Si 1_445 34_564 84.633(5) yes
Si Ce Si 1_445 12_655 161.513(7) yes
Si Ce P 1_445 3_465 107.289(5) yes
Si Ce P 1_445 4_544 90.562(5) yes
Si Ce P 1_445 31_355 90.562(5) yes
Si Ce P 1_445 34_564 84.633(5) yes
Si Ce P 1_445 12_655 161.513(7) yes
Si Ce Si 3_465 1_445 107.289(5) yes
Si Ce Si 3_465 4_544 161.513(7) yes
Si Ce Si 3_465 31_355 84.633(5) yes
Si Ce Si 3_465 34_564 79.811(4) yes
Si Ce Si 3_465 12_655 79.811(4) yes
Si Ce P 3_465 1_445 107.289(5) yes
Si Ce P 3_465 4_544 161.513(7) yes
Si Ce P 3_465 31_355 84.633(5) yes
Si Ce P 3_465 34_564 79.811(4) yes
Si Ce P 3_465 12_655 79.811(4) yes
Si Ce Si 4_544 1_445 90.562(5) yes
Si Ce Si 4_544 3_465 161.513(7) yes
Si Ce Si 4_544 31_355 90.562(5) yes
Si Ce Si 4_544 34_564 107.289(5) yes
Si Ce Si 4_544 12_655 84.633(5) yes
Si Ce P 4_544 1_445 90.562(5) yes
Si Ce P 4_544 3_465 161.513(7) yes
Si Ce P 4_544 31_355 90.562(5) yes
Si Ce P 4_544 34_564 107.289(5) yes
Si Ce P 4_544 12_655 84.633(5) yes
Si Ce Si 31_355 1_445 90.562(5) yes
Si Ce Si 31_355 3_465 84.633(5) yes
Si Ce Si 31_355 4_544 90.562(5) yes
Si Ce Si 31_355 34_564 161.513(7) yes
Si Ce Si 31_355 12_655 107.289(5) yes
Si Ce P 31_355 1_445 90.562(5) yes
Si Ce P 31_355 3_465 84.633(5) yes
Si Ce P 31_355 4_544 90.562(5) yes
Si Ce P 31_355 34_564 161.513(7) yes
Si Ce P 31_355 12_655 107.289(5) yes
Si Ce Si 34_564 1_445 84.633(5) yes
Si Ce Si 34_564 3_465 79.811(4) yes
Si Ce Si 34_564 4_544 107.289(5) yes
Si Ce Si 34_564 31_355 161.513(7) yes
Si Ce Si 34_564 12_655 79.811(4) yes
Si Ce P 34_564 1_445 84.633(5) yes
Si Ce P 34_564 3_465 79.811(4) yes
Si Ce P 34_564 4_544 107.289(5) yes
Si Ce P 34_564 31_355 161.513(7) yes
Si Ce P 34_564 12_655 79.811(4) yes
Si Ce Si 12_655 1_445 161.513(7) yes
Si Ce Si 12_655 3_465 79.811(4) yes
Si Ce Si 12_655 4_544 84.633(5) yes
Si Ce Si 12_655 31_355 107.289(5) yes
Si Ce Si 12_655 34_564 79.811(4) yes
Si Ce P 12_655 1_445 161.513(7) yes
Si Ce P 12_655 3_465 79.811(4) yes
Si Ce P 12_655 4_544 84.633(5) yes
Si Ce P 12_655 31_355 107.289(5) yes
Si Ce P 12_655 34_564 79.811(4) yes
P Ce P 1_445 3_465 107.289(5) yes
P Ce P 1_445 4_544 90.562(5) yes
P Ce P 1_445 31_355 90.562(5) yes
P Ce P 1_445 34_564 84.633(5) yes
P Ce P 1_445 12_655 161.513(7) yes
P Ce P 3_465 1_445 107.289(5) yes
P Ce P 3_465 4_544 161.513(7) yes
P Ce P 3_465 31_355 84.633(5) yes
P Ce P 3_465 34_564 79.811(4) yes
P Ce P 3_465 12_655 79.811(4) yes
P Ce P 4_544 1_445 90.562(5) yes
P Ce P 4_544 3_465 161.513(7) yes
P Ce P 4_544 31_355 90.562(5) yes
P Ce P 4_544 34_564 107.289(5) yes
P Ce P 4_544 12_655 84.633(5) yes
P Ce P 31_355 1_445 90.562(5) yes
P Ce P 31_355 3_465 84.633(5) yes
P Ce P 31_355 4_544 90.562(5) yes
P Ce P 31_355 34_564 161.513(7) yes
P Ce P 31_355 12_655 107.289(5) yes
P Ce P 34_564 1_445 84.633(5) yes
P Ce P 34_564 3_465 79.811(4) yes
P Ce P 34_564 4_544 107.289(5) yes
P Ce P 34_564 31_355 161.513(7) yes
P Ce P 34_564 12_655 79.811(4) yes
P Ce P 12_655 1_445 161.513(7) yes
P Ce P 12_655 3_465 79.811(4) yes
P Ce P 12_655 4_544 84.633(5) yes
P Ce P 12_655 31_355 107.289(5) yes
P Ce P 12_655 34_564 79.811(4) yes
Ce Si Ce 1_665 2_655 91.783(5) yes
Ce Si Ce 1_665 3_665 68.166(5) yes
Ce Si Ce 1_665 5_655 159.683(5) yes
Ce Si Ce 1_665 6_654 85.738(5) yes
Ce Si Ce 1_665 32_555 91.783(5) yes
Ce Si Ce 1_665 9_655 132.068(5) yes
Ce Si Ce 1_665 35_554 77.069(5) yes
Ce Si Ce 2_655 1_665 91.783(5) yes
Ce Si Ce 2_655 3_665 77.069(5) yes
Ce Si Ce 2_655 5_655 91.783(5) yes
Ce Si Ce 2_655 6_654 68.166(5) yes
Ce Si Ce 2_655 32_555 159.683(5) yes
Ce Si Ce 2_655 9_655 85.738(5) yes
Ce Si Ce 2_655 35_554 132.068(5) yes
Ce Si Ce 3_665 1_665 68.166(5) yes
Ce Si Ce 3_665 2_655 77.069(5) yes
Ce Si Ce 3_665 5_655 132.068(5) yes
Ce Si Ce 3_665 6_654 135.571(4) yes
Ce Si Ce 3_665 32_555 85.738(5) yes
Ce Si Ce 3_665 9_655 64.645(4) yes
Ce Si Ce 3_665 35_554 135.571(4) yes
Ce Si Ce 5_655 1_665 159.683(5) yes
Ce Si Ce 5_655 2_655 91.783(5) yes
Ce Si Ce 5_655 3_665 132.068(5) yes
Ce Si Ce 5_655 6_654 77.069(5) yes
Ce Si Ce 5_655 32_555 91.783(5) yes
Ce Si Ce 5_655 9_655 68.166(5) yes
Ce Si Ce 5_655 35_554 85.738(5) yes
Ce Si Ce 6_654 1_665 85.738(5) yes
Ce Si Ce 6_654 2_655 68.166(5) yes
Ce Si Ce 6_654 3_665 135.571(4) yes
Ce Si Ce 6_654 5_655 77.069(5) yes
Ce Si Ce 6_654 32_555 132.068(5) yes
Ce Si Ce 6_654 9_655 135.571(4) yes
Ce Si Ce 6_654 35_554 64.645(4) yes
Ce Si Ce 32_555 1_665 91.783(5) yes
Ce Si Ce 32_555 2_655 159.683(5) yes
Ce Si Ce 32_555 3_665 85.738(5) yes
Ce Si Ce 32_555 5_655 91.783(5) yes
Ce Si Ce 32_555 6_654 132.068(5) yes
Ce Si Ce 32_555 9_655 77.069(5) yes
Ce Si Ce 32_555 35_554 68.166(5) yes
Ce Si Ce 9_655 1_665 132.068(5) yes
Ce Si Ce 9_655 2_655 85.738(5) yes
Ce Si Ce 9_655 3_665 64.645(4) yes
Ce Si Ce 9_655 5_655 68.166(5) yes
Ce Si Ce 9_655 6_654 135.571(4) yes
Ce Si Ce 9_655 32_555 77.069(5) yes
Ce Si Ce 9_655 35_554 135.571(4) yes
Ce Si Ce 35_554 1_665 77.069(5) yes
Ce Si Ce 35_554 2_655 132.068(5) yes
Ce Si Ce 35_554 3_665 135.571(4) yes
Ce Si Ce 35_554 5_655 85.738(5) yes
Ce Si Ce 35_554 6_654 64.645(4) yes
Ce Si Ce 35_554 32_555 68.166(5) yes
Ce Si Ce 35_554 9_655 135.571(4) yes
Ce P Ce 1_665 2_655 91.783(5) yes
Ce P Ce 1_665 3_665 68.166(5) yes
Ce P Ce 1_665 5_655 159.683(5) yes
Ce P Ce 1_665 6_654 85.738(5) yes
Ce P Ce 1_665 32_555 91.783(5) yes
Ce P Ce 1_665 9_655 132.068(5) yes
Ce P Ce 1_665 35_554 77.069(5) yes
Ce P Ce 2_655 1_665 91.783(5) yes
Ce P Ce 2_655 3_665 77.069(5) yes
Ce P Ce 2_655 5_655 91.783(5) yes
Ce P Ce 2_655 6_654 68.166(5) yes
Ce P Ce 2_655 32_555 159.683(5) yes
Ce P Ce 2_655 9_655 85.738(5) yes
Ce P Ce 2_655 35_554 132.068(5) yes
Ce P Ce 3_665 1_665 68.166(5) yes
Ce P Ce 3_665 2_655 77.069(5) yes
Ce P Ce 3_665 5_655 132.068(5) yes
Ce P Ce 3_665 6_654 135.571(4) yes
Ce P Ce 3_665 32_555 85.738(5) yes
Ce P Ce 3_665 9_655 64.645(4) yes
Ce P Ce 3_665 35_554 135.571(4) yes
Ce P Ce 5_655 1_665 159.683(5) yes
Ce P Ce 5_655 2_655 91.783(5) yes
Ce P Ce 5_655 3_665 132.068(5) yes
Ce P Ce 5_655 6_654 77.069(5) yes
Ce P Ce 5_655 32_555 91.783(5) yes
Ce P Ce 5_655 9_655 68.166(5) yes
Ce P Ce 5_655 35_554 85.738(5) yes
Ce P Ce 6_654 1_665 85.738(5) yes
Ce P Ce 6_654 2_655 68.166(5) yes
Ce P Ce 6_654 3_665 135.571(4) yes
Ce P Ce 6_654 5_655 77.069(5) yes
Ce P Ce 6_654 32_555 132.068(5) yes
Ce P Ce 6_654 9_655 135.571(4) yes
Ce P Ce 6_654 35_554 64.645(4) yes
Ce P Ce 32_555 1_665 91.783(5) yes
Ce P Ce 32_555 2_655 159.683(5) yes
Ce P Ce 32_555 3_665 85.738(5) yes
Ce P Ce 32_555 5_655 91.783(5) yes
Ce P Ce 32_555 6_654 132.068(5) yes
Ce P Ce 32_555 9_655 77.069(5) yes
Ce P Ce 32_555 35_554 68.166(5) yes
Ce P Ce 9_655 1_665 132.068(5) yes
Ce P Ce 9_655 2_655 85.738(5) yes
Ce P Ce 9_655 3_665 64.645(4) yes
Ce P Ce 9_655 5_655 68.166(5) yes
Ce P Ce 9_655 6_654 135.571(4) yes
Ce P Ce 9_655 32_555 77.069(5) yes
Ce P Ce 9_655 35_554 135.571(4) yes
Ce P Ce 35_554 1_665 77.069(5) yes
Ce P Ce 35_554 2_655 132.068(5) yes
Ce P Ce 35_554 3_665 135.571(4) yes
Ce P Ce 35_554 5_655 85.738(5) yes
Ce P Ce 35_554 6_654 64.645(4) yes
Ce P Ce 35_554 32_555 68.166(5) yes
Ce P Ce 35_554 9_655 135.571(4) yes

loop_
_geom_bond_atom_site_label_1
_geom_bond_atom_site_label_2
_geom_bond_site_symmetry_2
_geom_bond_distance
_geom_bond_publ_flag
Ce Ce 3_555 3.4833(3) yes
Ce Ce 5_555 3.4833(3) yes
Ce Ce 33_555 3.4833(3) yes
Ce Ce 11_555 3.8694(3) yes
Ce Ce 35_444 3.8694(3) yes
Ce Si 1_445 2.9409(2) yes
Ce Si 3_465 3.2574(2) yes
Ce Si 4_544 2.9409(2) yes
Ce Si 31_355 2.9409(2) yes
Ce Si 34_564 3.2574(2) yes
Ce Si 12_655 3.2574(2) yes
Ce P 1_445 2.9409(2) yes
Ce P 3_465 3.2574(2) yes
Ce P 4_544 2.9409(2) yes
Ce P 31_355 2.9409(2) yes
Ce P 34_564 3.2574(2) yes
Ce P 12_655 3.2574(2) yes
